data_7010586
loop_
_publ_author_name
'Maiti, Rabindranath'
'Shang, Maoyu'
'Lappin, A. Graham'

_publ_section_title
;
 The chemistry of ruthenium complexes of 1,2-dicyanoethylene dithiolate
 (mnt2--). Synthesis and characterization of [RuIV/III(mnt)3]2--/3--
 and the derivatives trans-[RuIII(mnt)2(PPh3)2]--,
 trans-[RuIII(mnt)2(py)2]-- and trans-[RuIV(mnt)2(Br)2]2--
;
_journal_issue 2
_journal_name_full 'Journal of the Chemical Society, Dalton Transactions'
_journal_page_first 244
_journal_paper_doi 10.1039/b100603g
_journal_year 2002
_chemical_formula_sum 'C26 H30 N7 Ru S4'
_chemical_formula_weight 669.88
_chemical_name_systematic
; 
(Et4N){Ru[S2C2(CN)2]2(py)2}
;
_space_group_IT_number 15
_symmetry_cell_setting monoclinic
_symmetry_space_group_name_Hall '-C 2yc'
_symmetry_space_group_name_H-M 'C 1 2/c 1'
_atom_sites_solution_hydrogens geom
_atom_sites_solution_primary direct
_atom_sites_solution_secondary difmap
_audit_creation_method SHELXL
_cell_angle_alpha 90.00
_cell_angle_beta 116.82(2)
_cell_angle_gamma 90.00
_cell_formula_units_Z 4
_cell_length_a 16.268(5)
_cell_length_b 14.078(3)
_cell_length_c 15.039(3)
_cell_measurement_reflns_used 25
_cell_measurement_temperature 293(2)
_cell_measurement_theta_max 16
_cell_measurement_theta_min 15
_cell_volume 3073.7(14)
_computing_cell_refinement 'CAD4-ARGUS (Enraf-Nonius, 1994)'
_computing_data_collection 'CAD4-ARGUS (Enraf-Nonius, 1994)'
_computing_data_reduction
;
chi90s (Boyle, 1996), xcad4 (Harms, 1996), SHELXTL-v5 (Siemens, 1994)
;
_computing_molecular_graphics 'ORTEP-3 for Windows (Farrugia, 1996)'
_computing_publication_material 'SHELXTL-v5 (Siemens, 1994)'
_computing_structure_refinement 'SHELXL-93 (Sheldrick, 1993)'
_computing_structure_solution 'SHELXS-86 (Sheldrick, 1990)'
_diffrn_ambient_temperature 293(2)
_diffrn_measurement_device 'Enraf-Nonius CAD4'
_diffrn_measurement_method \w/2\q
_diffrn_radiation_monochromator graphite
_diffrn_radiation_source 'fine-focus sealed tube'
_diffrn_radiation_type MoK\a
_diffrn_radiation_wavelength 0.71073
_diffrn_reflns_av_R_equivalents 0.0201
_diffrn_reflns_av_sigmaI/netI 0.0232
_diffrn_reflns_limit_h_max 17
_diffrn_reflns_limit_h_min -19
_diffrn_reflns_limit_k_max 16
_diffrn_reflns_limit_k_min 0
_diffrn_reflns_limit_l_max 17
_diffrn_reflns_limit_l_min 0
_diffrn_reflns_number 2814
_diffrn_reflns_theta_max 25.00
_diffrn_reflns_theta_min 2.02
_diffrn_standards_decay_% 0
_diffrn_standards_interval_count 200
_diffrn_standards_interval_time 120
_diffrn_standards_number 3
_exptl_absorpt_coefficient_mu 0.810
_exptl_absorpt_correction_T_max 0.9949
_exptl_absorpt_correction_T_min 0.9307
_exptl_absorpt_correction_type empirical
_exptl_crystal_colour black
_exptl_crystal_density_diffrn 1.448
_exptl_crystal_description block-shaped
_exptl_crystal_F_000 1372
_exptl_crystal_size_max 0.31
_exptl_crystal_size_mid 0.25
_exptl_crystal_size_min 0.21
_refine_diff_density_max 0.647
_refine_diff_density_min -0.479
_refine_diff_density_rms 0.070
_refine_ls_extinction_method none
_refine_ls_goodness_of_fit_all 1.068
_refine_ls_goodness_of_fit_obs 1.089
_refine_ls_hydrogen_treatment 'idealized riding models'
_refine_ls_matrix_type full
_refine_ls_number_parameters 183
_refine_ls_number_reflns 2709
_refine_ls_number_restraints 70
_refine_ls_restrained_S_all 1.081
_refine_ls_restrained_S_obs 1.103
_refine_ls_R_factor_all 0.0405
_refine_ls_R_factor_obs 0.0348
_refine_ls_shift/esd_max 0.000
_refine_ls_shift/esd_mean 0.000
_refine_ls_structure_factor_coef Fsqd
_refine_ls_weighting_details 'w=1/[\s^2^(Fo^2^)+(0.0542P)^2^+5.9272P] where P=(Fo^2^+2Fc^2^)/3'
_refine_ls_weighting_scheme calc
_refine_ls_wR_factor_all 0.1029
_refine_ls_wR_factor_obs 0.0980
_reflns_number_observed 2384
_reflns_number_total 2709
_reflns_observed_criterion >2sigma(I)
_cod_data_source_file b100603g.txt
_cod_data_source_block La0904
_cod_depositor_comments
;
The following automatic conversions were performed:

'_refine_ls_weighting_scheme' value 'calc
w=1/[\s^2^(Fo^2^)+(0.0542P)^2^+5.9272P] where P=(Fo^2^+2Fc^2^)/3' was
changed to 'calc'. New tag '_refine_ls_weighting_details' was
created. The value of the new tag was set to
'w=1/[\s^2^(Fo^2^)+(0.0542P)^2^+5.9272P] where P=(Fo^2^+2Fc^2^)/3'.

Automatic conversion script
Id: cif_fix_values 3143 2015-03-26 13:38:13Z robertas 
;
_cod_original_cell_volume 3073.7(13)
_cod_original_sg_symbol_H-M C2/c
_cod_database_code 7010586

loop_
_symmetry_equiv_pos_as_xyz
'x, y, z'
'-x, y, -z+1/2'
'x+1/2, y+1/2, z'
'-x+1/2, y+1/2, -z+1/2'
'-x, -y, -z'
'x, -y, z-1/2'
'-x+1/2, -y+1/2, -z'
'x+1/2, -y+1/2, z-1/2'

loop_
_atom_site_aniso_label
_atom_site_aniso_U_11
_atom_site_aniso_U_22
_atom_site_aniso_U_33
_atom_site_aniso_U_23
_atom_site_aniso_U_13
_atom_site_aniso_U_12
Ru 0.0357(2) 0.0430(2) 0.0368(2) -0.00137(15) 0.0161(2) 0.00118(14)
S1 0.0425(5) 0.0489(5) 0.0532(5) -0.0041(4) 0.0217(4) -0.0047(4)
S2 0.0372(4) 0.0449(5) 0.0534(5) -0.0015(4) 0.0180(4) -0.0004(3)
C1 0.049(2) 0.047(2) 0.041(2) -0.0021(15) 0.022(2) -0.0013(15)
C2 0.061(2) 0.051(2) 0.052(2) 0.000(2) 0.033(2) -0.002(2)
N1 0.108(3) 0.051(2) 0.092(3) -0.004(2) 0.065(3) -0.007(2)
C3 0.044(2) 0.046(2) 0.044(2) 0.0022(14) 0.020(2) 0.0037(15)
C4 0.050(2) 0.046(2) 0.064(2) 0.002(2) 0.023(2) 0.005(2)
N2 0.055(2) 0.064(2) 0.122(4) 0.010(2) 0.026(2) 0.015(2)
N3 0.045(2) 0.055(2) 0.042(2) 0.0000(13) 0.0204(13) 0.0057(13)
C5 0.055(2) 0.064(2) 0.047(2) 0.006(2) 0.024(2) 0.017(2)
C6 0.079(3) 0.087(3) 0.052(2) 0.002(2) 0.034(2) 0.031(2)
C7 0.086(3) 0.107(4) 0.044(2) 0.011(2) 0.033(2) 0.040(3)
C8 0.077(3) 0.090(3) 0.050(2) 0.020(2) 0.034(2) 0.035(3)
C9 0.062(2) 0.062(2) 0.047(2) 0.007(2) 0.026(2) 0.017(2)
N4 0.057(3) 0.066(3) 0.076(3) 0.000 0.023(3) 0.000

loop_
_atom_site_label
_atom_site_type_symbol
_atom_site_fract_x
_atom_site_fract_y
_atom_site_fract_z
_atom_site_U_iso_or_equiv
_atom_site_thermal_displace_type
_atom_site_occupancy
_atom_site_calc_flag
_atom_site_refinement_flags
_atom_site_disorder_group
Ru Ru 0.2500 0.7500 0.0000 0.03858(15) Uani 1 d S .
S1 S 0.21774(6) 0.58953(7) 0.00108(7) 0.0481(2) Uani 1 d . .
S2 S 0.40536(6) 0.71171(7) 0.06724(7) 0.0461(2) Uani 1 d . .
C1 C 0.3254(2) 0.5376(2) 0.0441(2) 0.0450(8) Uani 1 d . .
C2 C 0.3279(3) 0.4361(3) 0.0420(3) 0.0519(9) Uani 1 d . .
N1 N 0.3285(3) 0.3555(3) 0.0383(3) 0.0764(11) Uani 1 d . .
C3 C 0.4045(2) 0.5891(2) 0.0739(2) 0.0448(8) Uani 1 d . .
C4 C 0.4915(3) 0.5414(3) 0.1124(3) 0.0547(9) Uani 1 d . .
N2 N 0.5614(3) 0.5050(3) 0.1443(4) 0.0857(13) Uani 1 d . .
N3 N 0.2629(2) 0.7653(2) 0.1466(2) 0.0467(7) Uani 1 d . .
C5 C 0.2256(3) 0.8385(3) 0.1721(3) 0.0551(9) Uani 1 d . .
H5 H 0.1920(3) 0.8830(3) 0.1236(3) 0.066 Uiso 1 calc R .
C6 C 0.2348(3) 0.8510(3) 0.2669(3) 0.0714(12) Uani 1 d . .
H6 H 0.2083(3) 0.9035(3) 0.2815(3) 0.086 Uiso 1 calc R .
C7 C 0.2831(3) 0.7861(4) 0.3395(3) 0.0775(14) Uani 1 d . .
H7 H 0.2902(3) 0.7936(4) 0.4040(3) 0.093 Uiso 1 calc R .
C8 C 0.3204(3) 0.7103(4) 0.3145(3) 0.0707(12) Uani 1 d . .
H8 H 0.3528(3) 0.6644(4) 0.3620(3) 0.085 Uiso 1 calc R .
C9 C 0.3101(3) 0.7018(3) 0.2194(3) 0.0564(9) Uani 1 d . .
H9 H 0.3367(3) 0.6499(3) 0.2040(3) 0.068 Uiso 1 calc R .
N4 N 0.5000 0.8995(3) 0.7500 0.0691(13) Uani 1 d SDU .
C11 C 0.5747(5) 0.9618(7) 0.7469(10) 0.066(4) Uiso 0.336(11) d PDU 1
H11A H 0.6091(5) 0.9244(7) 0.7209(10) 0.079 Uiso 0.336(11) calc PR 1
H11B H 0.6169(5) 0.9795(7) 0.8147(10) 0.079 Uiso 0.336(11) calc PR 1
C12 C 0.5416(15) 1.0534(12) 0.6843(16) 0.133(9) Uiso 0.336(11) d PDU 1
H12A H 0.5120(15) 1.0374(12) 0.6148(16) 0.200 Uiso 0.336(11) calc PR 1
H12B H 0.5934(15) 1.0939(12) 0.6980(16) 0.200 Uiso 0.336(11) calc PR 1
H12C H 0.4987(15) 1.0860(12) 0.7012(16) 0.200 Uiso 0.336(11) calc PR 1
C13 C 0.5412(9) 0.8398(8) 0.8415(4) 0.107(6) Uiso 0.336(11) d PDU 1
H13A H 0.5604(9) 0.8800(8) 0.9000(4) 0.128 Uiso 0.336(11) calc PR 1
H13B H 0.5952(9) 0.8074(8) 0.8451(4) 0.128 Uiso 0.336(11) calc PR 1
C14 C 0.4713(17) 0.7666(15) 0.8407(22) 0.149(11) Uiso 0.336(11) d PDU 1
H14A H 0.4973(17) 0.7317(15) 0.9021(22) 0.224 Uiso 0.336(11) calc PR 1
H14B H 0.4563(17) 0.7236(15) 0.7860(22) 0.224 Uiso 0.336(11) calc PR 1
H14C H 0.4165(17) 0.7986(15) 0.8334(22) 0.224 Uiso 0.336(11) calc PR 1
C15 C 0.5597(7) 0.9825(7) 0.7692(9) 0.070(4) Uiso 0.332(5) d PDU 2
H15A H 0.5890(7) 0.9817(7) 0.7256(9) 0.084 Uiso 0.332(5) calc PR 2
H15B H 0.6074(7) 0.9817(7) 0.8377(9) 0.084 Uiso 0.332(5) calc PR 2
C16 C 0.5000 1.0724(12) 0.7500 0.218(11) Uiso 0.664(11) d SPDU 2
H16A H 0.5360 1.1274(12) 0.7529 0.327 Uiso 0.332(5) calc PR 2
H16B H 0.4786 1.0774(12) 0.7998 0.327 Uiso 0.332(5) calc PR 2
H16C H 0.4481 1.0684(12) 0.6853 0.327 Uiso 0.332(5) calc PR 2
C17 C 0.5494(9) 0.8118(7) 0.7968(10) 0.103(5) Uiso 0.332(5) d PDU .
H17A H 0.5620(9) 0.8124(7) 0.8663(10) 0.123 Uiso 0.332(5) calc PR .
H17B H 0.6083(9) 0.8124(7) 0.7950(10) 0.123 Uiso 0.332(5) calc PR .
C18 C 0.5000 0.7182(12) 0.7500 0.202(10) Uiso 0.664(11) d SPDU .
H18A H 0.4470 0.7110(12) 0.7618 0.304 Uiso 0.332(5) calc PR .
H18B H 0.5413 0.6659(12) 0.7795 0.304 Uiso 0.332(5) calc PR .
H18C H 0.4808 0.7193(12) 0.6796 0.304 Uiso 0.332(5) calc PR .
C19 C 0.4199(8) 0.9178(13) 0.7730(11) 0.133(8) Uiso 0.332(5) d PDU 3
H19A H 0.3879(8) 0.8583(13) 0.7674(11) 0.160 Uiso 0.332(5) calc PR 3
H19B H 0.3772(8) 0.9606(13) 0.7230(11) 0.160 Uiso 0.332(5) calc PR 3
C20 C 0.4465(19) 0.9601(20) 0.8761(14) 0.161(10) Uiso 0.332(5) d PDU 3
H20A H 0.3921(19) 0.9682(20) 0.8851(14) 0.241 Uiso 0.332(5) calc PR 3
H20B H 0.4756(19) 1.0206(20) 0.8814(14) 0.241 Uiso 0.332(5) calc PR 3
H20C H 0.4883(19) 0.9180(20) 0.9263(14) 0.241 Uiso 0.332(5) calc PR 3
C21 C 0.4497(7) 0.8803(9) 0.6342(5) 0.060(3) Uiso 0.332(5) d PDU 3
H21A H 0.4024(7) 0.8328(9) 0.6207(5) 0.072 Uiso 0.332(5) calc PR 3
H21B H 0.4192(7) 0.9383(9) 0.6008(5) 0.072 Uiso 0.332(5) calc PR 3
C22 C 0.5117(13) 0.8470(15) 0.5890(15) 0.112(6) Uiso 0.332(5) d PDU 3
H22A H 0.4807(13) 0.8561(15) 0.5182(15) 0.167 Uiso 0.332(5) calc PR 3
H22B H 0.5256(13) 0.7808(15) 0.6036(15) 0.167 Uiso 0.332(5) calc PR 3
H22C H 0.5678(13) 0.8830(15) 0.6169(15) 0.167 Uiso 0.332(5) calc PR 3

loop_
_atom_type_symbol
_atom_type_description
_atom_type_scat_dispersion_real
_atom_type_scat_dispersion_imag
_atom_type_scat_source
C C 0.0033 0.0016 'International Tables Vol C Tables 4.2.6.8 and 6.1.1.4'
H H 0.0000 0.0000 'International Tables Vol C Tables 4.2.6.8 and 6.1.1.4'
N N 0.0061 0.0033 'International Tables Vol C Tables 4.2.6.8 and 6.1.1.4'
S S 0.1246 0.1234 'International Tables Vol C Tables 4.2.6.8 and 6.1.1.4'
Ru Ru -1.2594 0.8363 'International Tables Vol C Tables 4.2.6.8 and 6.1.1.4'

loop_
_geom_angle_atom_site_label_1
_geom_angle_atom_site_label_2
_geom_angle_atom_site_label_3
_geom_angle
_geom_angle_site_symmetry_1
_geom_angle_site_symmetry_3
_geom_angle_publ_flag
N3 Ru N3 180.0 . 7_565 ?
N3 Ru S1 89.54(8) . 7_565 ?
N3 Ru S1 90.46(8) 7_565 7_565 ?
N3 Ru S1 90.46(8) . . ?
N3 Ru S1 89.54(8) 7_565 . ?
S1 Ru S1 180.0 7_565 . ?
N3 Ru S2 89.61(9) . . ?
N3 Ru S2 90.39(8) 7_565 . ?
S1 Ru S2 91.37(3) 7_565 . ?
S1 Ru S2 88.63(3) . . ?
N3 Ru S2 90.39(9) . 7_565 ?
N3 Ru S2 89.61(8) 7_565 7_565 ?
S1 Ru S2 88.63(3) 7_565 7_565 ?
S1 Ru S2 91.37(3) . 7_565 ?
S2 Ru S2 180.0 . 7_565 ?
C1 S1 Ru 102.70(12) . . ?
C3 S2 Ru 102.80(12) . . ?
C3 C1 C2 120.4(3) . . ?
C3 C1 S1 122.9(3) . . ?
C2 C1 S1 116.6(3) . . ?
N1 C2 C1 178.5(5) . . ?
C1 C3 C4 119.9(3) . . ?
C1 C3 S2 122.8(3) . . ?
C4 C3 S2 117.3(3) . . ?
N2 C4 C3 178.7(4) . . ?
C5 N3 C9 116.3(3) . . ?
C5 N3 Ru 122.0(2) . . ?
C9 N3 Ru 121.7(2) . . ?
N3 C5 C6 123.0(4) . . ?
N3 C5 H5 118.5(2) . . ?
C6 C5 H5 118.5(2) . . ?
C7 C6 C5 119.8(4) . . ?
C7 C6 H6 120.1(3) . . ?
C5 C6 H6 120.1(2) . . ?
C8 C7 C6 118.1(4) . . ?
C8 C7 H7 121.0(2) . . ?
C6 C7 H7 121.0(3) . . ?
C7 C8 C9 119.8(4) . . ?
C7 C8 H8 120.1(3) . . ?
C9 C8 H8 120.1(3) . . ?
N3 C9 C8 123.1(4) . . ?
N3 C9 H9 118.5(2) . . ?
C8 C9 H9 118.5(3) . . ?
C15 N4 C17 113.9(6) 2_656 2_656 ?
C15 N4 C17 113.9(6) . . ?
C13 N4 C13 111.3(8) 2_656 . ?
C17 N4 C19 112.0(7) 2_656 2_656 ?
C17 N4 C19 112.0(7) . . ?
C13 N4 C11 109.3(4) 2_656 . ?
C13 N4 C11 108.8(4) . . ?
C13 N4 C11 108.8(4) 2_656 2_656 ?
C13 N4 C11 109.3(4) . 2_656 ?
C11 N4 C11 109.3(7) . 2_656 ?
C17 N4 C21 106.5(6) . . ?
C19 N4 C21 102.1(6) . . ?
C17 N4 C21 106.5(6) 2_656 2_656 ?
C19 N4 C21 102.1(6) 2_656 2_656 ?
N4 C11 C12 116.0(10) . . ?
N4 C11 H11A 108.3(4) . . ?
C12 C11 H11A 108.3(9) . . ?
N4 C11 H11B 108.3(5) . . ?
C12 C11 H11B 108.3(10) . . ?
H11A C11 H11B 107.4 . . ?
C11 C12 H12A 109.5(10) . . ?
C11 C12 H12B 109.5(9) . . ?
H12A C12 H12B 109.5 . . ?
C11 C12 H12C 109.5(9) . . ?
H12A C12 H12C 109.5 . . ?
H12B C12 H12C 109.5 . . ?
N4 C13 C14 110.4(13) . . ?
N4 C13 H13A 109.6(4) . . ?
C14 C13 H13A 109.6(11) . . ?
N4 C13 H13B 109.6(5) . . ?
C14 C13 H13B 109.6(11) . . ?
H13A C13 H13B 108.1 . . ?
C13 C14 H14A 109.5(11) . . ?
C13 C14 H14B 109.5(11) . . ?
H14A C14 H14B 109.5 . . ?
C13 C14 H14C 109.5(11) . . ?
H14A C14 H14C 109.5 . . ?
H14B C14 H14C 109.5 . . ?
N4 C15 C16 108.2(10) . . ?
N4 C15 H15A 110.1(5) . . ?
C16 C15 H15A 110.1(5) . . ?
N4 C15 H15B 110.1(5) . . ?
C16 C15 H15B 110.1(5) . . ?
H15A C15 H15B 108.4 . . ?
C15 C16 H16A 109.5(5) . . ?
C15 C16 H16B 109.5(5) . . ?
H16A C16 H16B 109.5 . . ?
C15 C16 H16C 109.5(5) . . ?
H16A C16 H16C 109.5 . . ?
H16B C16 H16C 109.5 . . ?
N4 C17 C18 116.2(10) . . ?
N4 C17 H17A 108.2(6) . . ?
C18 C17 H17A 108.2(6) . . ?
N4 C17 H17B 108.2(6) . . ?
C18 C17 H17B 108.2(6) . . ?
H17A C17 H17B 107.4 . . ?
C17 C18 H18A 109.5(6) . . ?
C17 C18 H18B 109.5(6) . . ?
H18A C18 H18B 109.5 . . ?
C17 C18 H18C 109.5(6) . . ?
H18A C18 H18C 109.5 . . ?
H18B C18 H18C 109.5 . . ?
N4 C19 C20 114.8(14) . . ?
N4 C19 H19A 108.6(7) . . ?
C20 C19 H19A 108.6(13) . . ?
N4 C19 H19B 108.6(7) . . ?
C20 C19 H19B 108.6(13) . . ?
H19A C19 H19B 107.5 . . ?
C19 C20 H20A 109.5(11) . . ?
C19 C20 H20B 109.5(13) . . ?
H20A C20 H20B 109.5 . . ?
C19 C20 H20C 109.5(13) . . ?
H20A C20 H20C 109.5 . . ?
H20B C20 H20C 109.5 . . ?
C22 C21 N4 115.3(10) . . ?
C22 C21 H21A 108.4(9) . . ?
N4 C21 H21A 108.4(4) . . ?
C22 C21 H21B 108.4(9) . . ?
N4 C21 H21B 108.4(5) . . ?
H21A C21 H21B 107.5 . . ?
C21 C22 H22A 109.5(9) . . ?
C21 C22 H22B 109.5(9) . . ?
H22A C22 H22B 109.5 . . ?
C21 C22 H22C 109.5(9) . . ?
H22A C22 H22C 109.5 . . ?
H22B C22 H22C 109.5 . . ?

loop_
_geom_bond_atom_site_label_1
_geom_bond_atom_site_label_2
_geom_bond_distance
_geom_bond_site_symmetry_2
_geom_bond_publ_flag
Ru N3 2.130(3) . ?
Ru N3 2.130(3) 7_565 ?
Ru S1 2.3209(10) 7_565 ?
Ru S1 2.3209(10) . ?
Ru S2 2.3227(11) . ?
Ru S2 2.3227(11) 7_565 ?
S1 C1 1.732(4) . ?
S2 C3 1.730(4) . ?
C1 C3 1.364(5) . ?
C1 C2 1.430(5) . ?
C2 N1 1.136(5) . ?
C3 C4 1.431(5) . ?
C4 N2 1.137(5) . ?
N3 C5 1.337(4) . ?
N3 C9 1.352(5) . ?
C5 C6 1.375(6) . ?
C5 H5 0.93 . ?
C6 C7 1.367(6) . ?
C6 H6 0.93 . ?
C7 C8 1.363(6) . ?
C7 H7 0.93 . ?
C8 C9 1.368(5) . ?
C8 H8 0.93 . ?
C9 H9 0.93 . ?
N4 C15 1.462(7) . ?
N4 C15 1.462(7) 2_656 ?
N4 C17 1.468(7) 2_656 ?
N4 C17 1.468(7) . ?
N4 C13 1.490(6) 2_656 ?
N4 C13 1.490(6) . ?
N4 C19 1.512(7) 2_656 ?
N4 C19 1.512(7) . ?
N4 C11 1.516(6) . ?
N4 C11 1.516(6) 2_656 ?
N4 C21 1.578(7) . ?
N4 C21 1.578(7) 2_656 ?
C11 C12 1.543(10) . ?
C11 H11A 0.97 . ?
C11 H11B 0.97 . ?
C12 H12A 0.96 . ?
C12 H12B 0.96 . ?
C12 H12C 0.96 . ?
C13 C14 1.531(10) . ?
C13 H13A 0.97 . ?
C13 H13B 0.97 . ?
C14 H14A 0.96 . ?
C14 H14B 0.96 . ?
C14 H14C 0.96 . ?
C15 C16 1.542(9) . ?
C15 H15A 0.97 . ?
C15 H15B 0.97 . ?
C16 H16A 0.96 . ?
C16 H16B 0.96 . ?
C16 H16C 0.96 . ?
C17 C18 1.539(10) . ?
C17 H17A 0.97 . ?
C17 H17B 0.97 . ?
C18 H18A 0.96 . ?
C18 H18B 0.96 . ?
C18 H18C 0.96 . ?
C19 C20 1.530(10) . ?
C19 H19A 0.97 . ?
C19 H19B 0.97 . ?
C20 H20A 0.96 . ?
C20 H20B 0.96 . ?
C20 H20C 0.96 . ?
C21 C22 1.521(9) . ?
C21 H21A 0.97 . ?
C21 H21B 0.97 . ?
C22 H22A 0.96 . ?
C22 H22B 0.96 . ?
C22 H22C 0.96 . ?
